data_2236111
loop_
_publ_author_name
'Mohamed, Shaaban K.'
'Akkurt, Mehmet'
'Fronczek, Frank R.'
'El-Remaily, Mahmoud A. A.'
'Abdelhamid, Antar A.'

_publ_section_title
;
 2-Anilino-5,7-dimethylpyrazolo[1,5-<i>a</i>]pyrimidine-3-carbonitrile
;
_journal_coeditor_code BT6821
_journal_issue 9
_journal_name_full 'Acta Crystallographica Section E'
_journal_page_first o2782
_journal_page_last o2783
_journal_paper_doi 10.1107/S1600536812035878
_journal_volume 68
_journal_year 2012
_chemical_formula_iupac 'C15 H13 N5'
_chemical_formula_moiety 'C15 H13 N5'
_chemical_formula_sum 'C15 H13 N5'
_chemical_formula_weight 263.30
_chemical_name_systematic
;
2-Anilino-5,7-dimethylpyrazolo[1,5-<i>a</i>]pyrimidine-3-carbonitrile
;
_space_group_IT_number 14
_symmetry_cell_setting monoclinic
_symmetry_space_group_name_Hall '-P 2ybc'
_symmetry_space_group_name_H-M 'P 1 21/c 1'
_atom_sites_solution_hydrogens geom
_atom_sites_solution_primary direct
_atom_sites_solution_secondary difmap
_cell_angle_alpha 90
_cell_angle_beta 94.5690(10)
_cell_angle_gamma 90
_cell_formula_units_Z 8
_cell_length_a 11.2139(4)
_cell_length_b 10.4347(4)
_cell_length_c 22.1753(9)
_cell_measurement_reflns_used 5253
_cell_measurement_temperature 90.0(5)
_cell_measurement_theta_max 28.25
_cell_measurement_theta_min 2.49
_cell_volume 2586.57(17)
_computing_cell_refinement 'SAINT (Bruker, 2007)'
_computing_data_collection 'APEX2 (Bruker, 2007)'
_computing_data_reduction 'SAINT (Bruker, 2007)'
_computing_molecular_graphics 'ORTEP-3 for Windows (Farrugia, 1997) and PLATON (Spek, 2009)'
_computing_publication_material 'WinGX (Farrugia, 1999) and PLATON (Spek, 2009)'
_computing_structure_refinement 'SHELXL97 (Sheldrick, 2008)'
_computing_structure_solution 'SIR97 (Altomare <i>et al.</i>, 1999)'
_diffrn_ambient_temperature 90.0(5)
_diffrn_measured_fraction_theta_full 0.998
_diffrn_measured_fraction_theta_max 0.998
_diffrn_measurement_device_type 'Bruker Kappa APEXII DUO'
_diffrn_measurement_method '\f and \w scans'
_diffrn_radiation_monochromator 'TRIUMPH curved graphite'
_diffrn_radiation_source 'sealed tube'
_diffrn_radiation_type MoK\a
_diffrn_radiation_wavelength 0.71073
_diffrn_reflns_av_R_equivalents 0.0274
_diffrn_reflns_av_sigmaI/netI 0.0362
_diffrn_reflns_limit_h_max 14
_diffrn_reflns_limit_h_min -14
_diffrn_reflns_limit_k_max 13
_diffrn_reflns_limit_k_min -9
_diffrn_reflns_limit_l_max 29
_diffrn_reflns_limit_l_min -29
_diffrn_reflns_number 16931
_diffrn_reflns_reduction_process
;
;
_diffrn_reflns_theta_full 28.28
_diffrn_reflns_theta_max 28.28
_diffrn_reflns_theta_min 1.82
_diffrn_standards_decay_% 0
_diffrn_standards_interval_count 0
_diffrn_standards_number 0
_exptl_absorpt_coefficient_mu 0.086
_exptl_absorpt_correction_T_max 0.989
_exptl_absorpt_correction_T_min 0.975
_exptl_absorpt_correction_type multi-scan
_exptl_absorpt_process_details '(SADABS; Sheldrick, 2004)'
_exptl_crystal_colour yellow
_exptl_crystal_density_diffrn 1.352
_exptl_crystal_density_method 'Not Measured'
_exptl_crystal_description needle
_exptl_crystal_F_000 1104
_exptl_crystal_size_max 0.30
_exptl_crystal_size_mid 0.14
_exptl_crystal_size_min 0.13
_refine_diff_density_max 0.300
_refine_diff_density_min -0.207
_refine_ls_extinction_method none
_refine_ls_goodness_of_fit_ref 1.018
_refine_ls_hydrogen_treatment constr
_refine_ls_matrix_type full
_refine_ls_number_parameters 365
_refine_ls_number_reflns 6402
_refine_ls_number_restraints 0
_refine_ls_restrained_S_all 1.018
_refine_ls_R_factor_all 0.0636
_refine_ls_R_factor_gt 0.0423
_refine_ls_shift/su_max 0.001
_refine_ls_shift/su_mean 0.000
_refine_ls_structure_factor_coef Fsqd
_refine_ls_weighting_details 'calc w=1/[\s^2^(Fo^2^)+(0.0561P)^2^+0.7958P] where P=(Fo^2^+2Fc^2^)/3'
_refine_ls_weighting_scheme calc
_refine_ls_wR_factor_gt 0.1034
_refine_ls_wR_factor_ref 0.1156
_reflns_number_gt 4813
_reflns_number_total 6402
_reflns_threshold_expression I>2\s(I)
_cod_data_source_file bt6821.cif
_cod_data_source_block I
_cod_original_sg_symbol_H-M 'P 21/c'
_cod_database_code 2236111
_cod_database_fobs_code 2236111

loop_
_symmetry_equiv_pos_site_id
_symmetry_equiv_pos_as_xyz
1 x,y,z
2 -x,1/2+y,1/2-z
3 -x,-y,-z
4 x,1/2-y,1/2+z

loop_
_atom_site_aniso_label
_atom_site_aniso_U_11
_atom_site_aniso_U_22
_atom_site_aniso_U_33
_atom_site_aniso_U_12
_atom_site_aniso_U_13
_atom_site_aniso_U_23
N1 0.0128(5) 0.0291(7) 0.0172(6) -0.0027(5) -0.0017(4) -0.0004(5)
N2 0.0161(5) 0.0196(6) 0.0183(6) -0.0002(4) 0.0009(4) 0.0004(4)
N3 0.0149(5) 0.0172(6) 0.0174(6) 0.0003(4) -0.0004(4) -0.0020(4)
N4 0.0188(6) 0.0376(8) 0.0231(6) -0.0026(5) 0.0001(5) -0.0049(5)
N5 0.0175(5) 0.0210(6) 0.0192(6) 0.0012(5) 0.0025(4) -0.0021(4)
C1 0.0170(6) 0.0245(7) 0.0201(7) -0.0016(5) 0.0010(5) 0.0012(5)
C2 0.0181(6) 0.0303(8) 0.0205(7) -0.0003(6) -0.0015(5) -0.0026(6)
C3 0.0265(7) 0.0327(8) 0.0169(7) 0.0040(6) -0.0006(5) 0.0022(6)
C4 0.0283(7) 0.0240(7) 0.0238(7) -0.0004(6) 0.0068(6) 0.0036(6)
C5 0.0188(6) 0.0215(7) 0.0233(7) -0.0020(5) 0.0032(5) -0.0033(5)
C6 0.0137(6) 0.0216(7) 0.0180(6) 0.0042(5) 0.0003(5) -0.0007(5)
C7 0.0152(6) 0.0170(6) 0.0196(7) 0.0012(5) -0.0011(5) -0.0018(5)
C8 0.0146(6) 0.0200(7) 0.0185(7) 0.0009(5) -0.0003(5) -0.0016(5)
C9 0.0144(6) 0.0167(6) 0.0203(7) 0.0022(5) -0.0015(5) -0.0028(5)
C10 0.0166(6) 0.0237(7) 0.0177(7) 0.0017(5) 0.0021(5) -0.0019(5)
C11 0.0197(7) 0.0176(7) 0.0222(7) 0.0027(5) 0.0029(5) -0.0019(5)
C12 0.0155(6) 0.0195(7) 0.0269(7) -0.0014(5) 0.0034(5) -0.0017(5)
C13 0.0139(6) 0.0151(6) 0.0266(7) 0.0006(5) -0.0002(5) -0.0019(5)
C14 0.0233(7) 0.0269(8) 0.0242(7) 0.0004(6) 0.0064(6) -0.0020(6)
C15 0.0166(6) 0.0251(7) 0.0253(7) -0.0032(6) -0.0037(5) -0.0011(6)
N6 0.0148(5) 0.0241(6) 0.0198(6) -0.0035(5) -0.0022(4) -0.0022(5)
N7 0.0165(5) 0.0181(6) 0.0204(6) -0.0010(4) 0.0001(4) -0.0005(4)
N8 0.0147(5) 0.0171(6) 0.0191(6) -0.0004(4) -0.0015(4) -0.0010(4)
N9 0.0208(6) 0.0462(8) 0.0237(7) -0.0064(6) -0.0005(5) -0.0009(6)
N10 0.0158(5) 0.0194(6) 0.0205(6) 0.0005(4) 0.0002(4) -0.0027(4)
C16 0.0181(6) 0.0197(7) 0.0247(7) -0.0008(5) -0.0008(5) 0.0000(5)
C17 0.0214(7) 0.0221(7) 0.0240(7) -0.0012(6) -0.0063(5) 0.0000(6)
C18 0.0263(7) 0.0217(7) 0.0194(7) 0.0010(6) -0.0020(5) 0.0013(5)
C19 0.0207(7) 0.0201(7) 0.0240(7) 0.0014(5) 0.0016(5) 0.0026(5)
C20 0.0162(6) 0.0182(7) 0.0228(7) 0.0008(5) -0.0023(5) 0.0002(5)
C21 0.0190(6) 0.0141(6) 0.0209(7) 0.0026(5) -0.0011(5) -0.0001(5)
C22 0.0162(6) 0.0143(6) 0.0209(7) 0.0009(5) -0.0008(5) -0.0008(5)
C23 0.0150(6) 0.0181(6) 0.0205(7) 0.0002(5) -0.0011(5) -0.0017(5)
C24 0.0151(6) 0.0145(6) 0.0217(7) 0.0011(5) -0.0021(5) -0.0024(5)
C25 0.0175(6) 0.0248(7) 0.0195(7) -0.0022(5) 0.0022(5) -0.0004(5)
C26 0.0177(6) 0.0161(6) 0.0244(7) 0.0026(5) 0.0012(5) -0.0015(5)
C27 0.0134(6) 0.0177(7) 0.0267(7) 0.0004(5) 0.0011(5) -0.0005(5)
C28 0.0144(6) 0.0145(6) 0.0270(7) 0.0014(5) -0.0020(5) -0.0010(5)
C29 0.0194(7) 0.0290(8) 0.0237(7) 0.0008(6) 0.0026(5) -0.0013(6)
C30 0.0163(6) 0.0235(7) 0.0266(7) -0.0020(6) -0.0036(5) -0.0007(6)

loop_
_atom_site_type_symbol
_atom_site_label
_atom_site_fract_x
_atom_site_fract_y
_atom_site_fract_z
_atom_site_U_iso_or_equiv
_atom_site_thermal_displace_type
_atom_site_calc_flag
_atom_site_refinement_flags
_atom_site_occupancy
N N1 0.47831(10) 0.32101(12) 0.70318(5) 0.0199(3) Uani d . 1.000
N N2 0.66448(10) 0.40025(11) 0.67523(5) 0.0180(3) Uani d . 1.000
N N3 0.70882(10) 0.41926(11) 0.61962(5) 0.0166(3) Uani d . 1.000
N N4 0.33625(11) 0.25331(13) 0.54197(6) 0.0266(4) Uani d . 1.000
N N5 0.65371(10) 0.40210(11) 0.51345(5) 0.0192(3) Uani d . 1.000
C C1 0.58840(12) 0.39461(14) 0.79791(6) 0.0206(4) Uani d . 1.000
C C2 0.60952(12) 0.38176(15) 0.86009(6) 0.0231(4) Uani d . 1.000
C C3 0.55016(13) 0.28965(15) 0.89136(7) 0.0255(4) Uani d . 1.000
C C4 0.46676(13) 0.21140(14) 0.85998(7) 0.0251(4) Uani d . 1.000
C C5 0.44404(12) 0.22347(14) 0.79814(6) 0.0211(4) Uani d . 1.000
C C6 0.50542(11) 0.31412(13) 0.76635(6) 0.0178(4) Uani d . 1.000
C C7 0.55347(11) 0.35638(13) 0.66085(6) 0.0174(4) Uani d . 1.000
C C8 0.52493(11) 0.34861(13) 0.59719(6) 0.0178(4) Uani d . 1.000
C C9 0.62799(11) 0.39049(13) 0.57116(6) 0.0173(4) Uani d . 1.000
C C10 0.42096(12) 0.29756(13) 0.56611(6) 0.0193(4) Uani d . 1.000
C C11 0.76337(12) 0.44325(13) 0.50442(6) 0.0198(4) Uani d . 1.000
C C12 0.84888(12) 0.47222(13) 0.55295(6) 0.0205(4) Uani d . 1.000
C C13 0.82237(12) 0.45941(13) 0.61182(6) 0.0186(4) Uani d . 1.000
C C14 0.79399(13) 0.45550(15) 0.44007(7) 0.0246(4) Uani d . 1.000
C C15 0.90416(12) 0.48200(14) 0.66696(6) 0.0226(4) Uani d . 1.000
N N6 1.07117(10) 0.19315(11) 0.50864(5) 0.0198(3) Uani d . 1.000
N N7 0.87866(10) 0.13453(11) 0.53749(5) 0.0184(3) Uani d . 1.000
N N8 0.83415(10) 0.11918(11) 0.59317(5) 0.0171(3) Uani d . 1.000
N N9 1.22465(11) 0.22274(14) 0.67265(6) 0.0304(4) Uani d . 1.000
N N10 0.89182(10) 0.13317(11) 0.69927(5) 0.0186(3) Uani d . 1.000
C C16 0.94456(12) 0.15164(13) 0.41364(6) 0.0210(4) Uani d . 1.000
C C17 0.93656(13) 0.14738(14) 0.35064(7) 0.0229(4) Uani d . 1.000
C C18 1.03505(13) 0.17251(14) 0.31852(7) 0.0227(4) Uani d . 1.000
C C19 1.14369(13) 0.20196(13) 0.35019(6) 0.0216(4) Uani d . 1.000
C C20 1.15306(12) 0.20798(13) 0.41256(6) 0.0193(4) Uani d . 1.000
C C21 1.05356(12) 0.18282(12) 0.44522(6) 0.0181(4) Uani d . 1.000
C C22 0.99284(12) 0.16850(12) 0.55138(6) 0.0173(4) Uani d . 1.000
C C23 1.02218(12) 0.17663(13) 0.61492(6) 0.0180(4) Uani d . 1.000
C C24 0.91709(11) 0.14323(13) 0.64140(6) 0.0173(4) Uani d . 1.000
C C25 1.13379(12) 0.20222(14) 0.64679(6) 0.0206(4) Uani d . 1.000
C C26 0.78134(12) 0.09541(13) 0.70864(6) 0.0194(4) Uani d . 1.000
C C27 0.69422(12) 0.06867(13) 0.66062(6) 0.0193(4) Uani d . 1.000
C C28 0.72062(12) 0.08007(13) 0.60174(6) 0.0188(4) Uani d . 1.000
C C29 0.75352(13) 0.07701(15) 0.77310(7) 0.0240(4) Uani d . 1.000
C C30 0.63923(12) 0.05188(14) 0.54696(7) 0.0224(4) Uani d . 1.000
H H1 0.62910 0.45630 0.77730 0.0250 Uiso c R 1.000
H H1A 0.40660 0.30070 0.69000 0.0240 Uiso c R 1.000
H H2 0.66430 0.43570 0.88110 0.0280 Uiso c R 1.000
H H3 0.56610 0.28050 0.93290 0.0310 Uiso c R 1.000
H H4 0.42580 0.15020 0.88080 0.0300 Uiso c R 1.000
H H5 0.38750 0.17090 0.77760 0.0250 Uiso c R 1.000
H H12 0.92450 0.50050 0.54470 0.0250 Uiso c R 1.000
H H14A 0.84830 0.38830 0.43100 0.0370 Uiso c R 1.000
H H14B 0.83090 0.53720 0.43440 0.0370 Uiso c R 1.000
H H14C 0.72230 0.44880 0.41350 0.0370 Uiso c R 1.000
H H15A 0.86990 0.54510 0.69190 0.0340 Uiso c R 1.000
H H15B 0.98000 0.51210 0.65540 0.0340 Uiso c R 1.000
H H15C 0.91540 0.40340 0.68920 0.0340 Uiso c R 1.000
H H6 1.14110 0.21850 0.52240 0.0240 Uiso c R 1.000
H H16 0.87780 0.13390 0.43450 0.0250 Uiso c R 1.000
H H17 0.86380 0.12730 0.32970 0.0280 Uiso c R 1.000
H H18 1.02860 0.16970 0.27650 0.0270 Uiso c R 1.000
H H19 1.21060 0.21770 0.32910 0.0260 Uiso c R 1.000
H H20 1.22600 0.22890 0.43310 0.0230 Uiso c R 1.000
H H27 0.61800 0.04300 0.66920 0.0230 Uiso c R 1.000
H H29A 0.76610 -0.01110 0.78440 0.0360 Uiso c R 1.000
H H29B 0.67160 0.09970 0.77730 0.0360 Uiso c R 1.000
H H29C 0.80500 0.13060 0.79890 0.0360 Uiso c R 1.000
H H30A 0.56110 0.03090 0.55890 0.0340 Uiso c R 1.000
H H30B 0.67020 -0.01920 0.52560 0.0340 Uiso c R 1.000
H H30C 0.63390 0.12580 0.52110 0.0340 Uiso c R 1.000

loop_
_atom_type_symbol
_atom_type_description
_atom_type_scat_dispersion_real
_atom_type_scat_dispersion_imag
_atom_type_scat_source
C C 0.0033 0.0016 ' International Tables Vol C Tables 4.2.6.8 and 6.1.1.4'
H H 0.0000 0.0000 ' International Tables Vol C Tables 4.2.6.8 and 6.1.1.4'
N N 0.0061 0.0033 ' International Tables Vol C Tables 4.2.6.8 and 6.1.1.4'

loop_
_geom_angle_atom_site_label_1
_geom_angle_atom_site_label_2
_geom_angle_atom_site_label_3
_geom_angle
_geom_angle_publ_flag
C6 N1 C7 127.00(11) no
N3 N2 C7 103.32(10) no
N2 N3 C9 113.75(11) no
N2 N3 C13 124.31(11) no
C9 N3 C13 121.92(11) no
C9 N5 C11 116.37(11) no
C6 N1 H1A 117.00 no
C7 N1 H1A 116.00 no
C21 N6 C22 129.13(11) no
N8 N7 C22 103.44(10) no
N7 N8 C28 124.63(11) no
C24 N8 C28 121.59(11) no
N7 N8 C24 113.74(11) no
C24 N10 C26 116.28(11) no
C22 N6 H6 115.00 no
C21 N6 H6 115.00 no
C2 C1 C6 119.57(13) no
C1 C2 C3 120.91(13) no
C2 C3 C4 119.27(14) no
C3 C4 C5 120.57(14) no
C4 C5 C6 120.32(13) no
C1 C6 C5 119.34(12) no
N1 C6 C1 123.23(12) no
N1 C6 C5 117.42(12) no
N1 C7 C8 124.41(12) no
N2 C7 C8 112.71(11) no
N1 C7 N2 122.86(12) no
C9 C8 C10 126.36(12) no
C7 C8 C9 105.23(11) no
C7 C8 C10 128.12(12) no
N3 C9 N5 123.04(11) no
N5 C9 C8 131.97(12) no
N3 C9 C8 104.98(11) no
N4 C10 C8 178.10(15) no
N5 C11 C12 122.13(12) no
N5 C11 C14 117.03(12) no
C12 C11 C14 120.83(12) no
C11 C12 C13 121.26(12) no
C12 C13 C15 127.02(12) no
N3 C13 C15 117.70(12) no
N3 C13 C12 115.26(12) no
C6 C1 H1 120.00 no
C2 C1 H1 120.00 no
C3 C2 H2 120.00 no
C1 C2 H2 120.00 no
C4 C3 H3 120.00 no
C2 C3 H3 120.00 no
C5 C4 H4 120.00 no
C3 C4 H4 120.00 no
C4 C5 H5 120.00 no
C6 C5 H5 120.00 no
C13 C12 H12 119.00 no
C11 C12 H12 119.00 no
H14A C14 H14B 109.00 no
H14A C14 H14C 109.00 no
C11 C14 H14B 110.00 no
C11 C14 H14C 109.00 no
H14B C14 H14C 109.00 no
C11 C14 H14A 110.00 no
C13 C15 H15A 109.00 no
H15B C15 H15C 109.00 no
H15A C15 H15B 109.00 no
H15A C15 H15C 109.00 no
C13 C15 H15B 109.00 no
C13 C15 H15C 110.00 no
C17 C16 C21 119.58(13) no
C16 C17 C18 121.26(14) no
C17 C18 C19 118.94(14) no
C18 C19 C20 120.64(13) no
C19 C20 C21 120.58(13) no
N6 C21 C20 116.56(12) no
N6 C21 C16 124.43(12) no
C16 C21 C20 119.00(12) no
N6 C22 C23 124.36(12) no
N6 C22 N7 123.04(12) no
N7 C22 C23 112.60(12) no
C24 C23 C25 125.32(12) no
C22 C23 C25 129.20(12) no
C22 C23 C24 105.31(12) no
N8 C24 N10 123.07(11) no
N8 C24 C23 104.90(11) no
N10 C24 C23 132.03(12) no
N9 C25 C23 179.83(16) no
C27 C26 C29 120.58(12) no
N10 C26 C27 122.42(12) no
N10 C26 C29 116.96(12) no
C26 C27 C28 120.85(12) no
C27 C28 C30 126.63(12) no
N8 C28 C27 115.76(12) no
N8 C28 C30 117.60(12) no
C17 C16 H16 120.00 no
C21 C16 H16 120.00 no
C16 C17 H17 119.00 no
C18 C17 H17 119.00 no
C17 C18 H18 121.00 no
C19 C18 H18 121.00 no
C18 C19 H19 120.00 no
C20 C19 H19 120.00 no
C19 C20 H20 120.00 no
C21 C20 H20 120.00 no
C26 C27 H27 120.00 no
C28 C27 H27 120.00 no
C26 C29 H29A 110.00 no
C26 C29 H29B 110.00 no
C26 C29 H29C 109.00 no
H29A C29 H29B 109.00 no
H29A C29 H29C 109.00 no
H29B C29 H29C 109.00 no
C28 C30 H30A 109.00 no
C28 C30 H30B 109.00 no
C28 C30 H30C 109.00 no
H30A C30 H30B 109.00 no
H30A C30 H30C 109.00 no
H30B C30 H30C 109.00 no

loop_
_geom_bond_atom_site_label_1
_geom_bond_atom_site_label_2
_geom_bond_distance
_geom_bond_publ_flag
N1 C6 1.4114(17) no
N1 C7 1.3615(17) no
N2 N3 1.3802(16) no
N2 C7 1.3408(17) no
N3 C9 1.3825(17) no
N3 C13 1.3645(18) no
N4 C10 1.1494(19) no
N5 C9 1.3396(17) no
N5 C11 1.3326(18) no
N1 H1A 0.8600 no
N6 C21 1.4086(17) no
N6 C22 1.3670(17) no
N7 C22 1.3406(18) no
N7 N8 1.3775(16) no
N8 C28 1.3646(18) no
N8 C24 1.3833(17) no
N9 C25 1.1488(19) no
N10 C26 1.3320(18) no
N10 C24 1.3402(17) no
N6 H6 0.8600 no
C1 C2 1.3868(19) no
C1 C6 1.3991(19) no
C2 C3 1.386(2) no
C3 C4 1.386(2) no
C4 C5 1.380(2) no
C5 C6 1.3938(19) no
C7 C8 1.4247(19) no
C8 C10 1.4107(19) no
C8 C9 1.4022(18) no
C11 C14 1.500(2) no
C11 C12 1.4158(19) no
C12 C13 1.3683(19) no
C13 C15 1.4877(19) no
C1 H1 0.9300 no
C2 H2 0.9300 no
C3 H3 0.9300 no
C4 H4 0.9300 no
C5 H5 0.9300 no
C12 H12 0.9300 no
C14 H14C 0.9600 no
C14 H14B 0.9600 no
C14 H14A 0.9600 no
C15 H15A 0.9600 no
C15 H15B 0.9600 no
C15 H15C 0.9600 no
C16 C21 1.3978(19) no
C16 C17 1.394(2) no
C17 C18 1.386(2) no
C18 C19 1.391(2) no
C19 C20 1.3801(19) no
C20 C21 1.4026(19) no
C22 C23 1.4237(19) no
C23 C25 1.4129(19) no
C23 C24 1.4019(18) no
C26 C27 1.4144(19) no
C26 C29 1.500(2) no
C27 C28 1.3668(19) no
C28 C30 1.490(2) no
C16 H16 0.9300 no
C17 H17 0.9300 no
C18 H18 0.9300 no
C19 H19 0.9300 no
C20 H20 0.9300 no
C27 H27 0.9300 no
C29 H29A 0.9600 no
C29 H29B 0.9600 no
C29 H29C 0.9600 no
C30 H30A 0.9600 no
C30 H30B 0.9600 no
C30 H30C 0.9600 no

loop_
_geom_hbond_atom_site_label_D
_geom_hbond_atom_site_label_H
_geom_hbond_atom_site_label_A
_geom_hbond_site_symmetry_A
_geom_hbond_distance_DH
_geom_hbond_distance_HA
_geom_hbond_distance_DA
_geom_hbond_angle_DHA
_geom_hbond_publ_flag
N1 H1A N9 1_455 0.86 2.20 3.0487(17) 168 yes
N6 H6 N4 1_655 0.86 2.23 3.0703(17) 167 yes
C1 H1 N2 . 0.93 2.40 2.9158(17) 115 yes
C16 H16 N7 . 0.93 2.28 2.9059(17) 124 yes
C4 H4 Cg1 2_646 0.93 2.83 3.5730(16) 138 yes
C27 H27 Cg3 2_646 0.93 2.99 3.7462(15) 139 yes
C29 H29B Cg3 1_555 0.96 2.95 3.7420(16) 141 yes

loop_
_geom_torsion_atom_site_label_1
_geom_torsion_atom_site_label_2
_geom_torsion_atom_site_label_3
_geom_torsion_atom_site_label_4
_geom_torsion
_geom_torsion_publ_flag
C7 N1 C6 C1 31.2(2) no
C7 N1 C6 C5 -149.89(14) no
C6 N1 C7 N2 -5.5(2) no
C6 N1 C7 C8 173.05(13) no
C7 N2 N3 C13 -177.38(12) no
N3 N2 C7 C8 -0.88(15) no
C7 N2 N3 C9 1.00(15) no
N3 N2 C7 N1 177.84(12) no
N2 N3 C9 N5 -179.79(12) no
N2 N3 C13 C12 179.92(13) no
C9 N3 C13 C12 1.67(19) no
C13 N3 C9 N5 -1.4(2) no
C9 N3 C13 C15 -177.18(12) no
N2 N3 C9 C8 -0.73(15) no
N2 N3 C13 C15 1.07(19) no
C13 N3 C9 C8 177.69(12) no
C9 N5 C11 C14 179.40(12) no
C9 N5 C11 C12 0.55(19) no
C11 N5 C9 N3 0.18(19) no
C11 N5 C9 C8 -178.60(14) no
C21 N6 C22 C23 176.95(13) no
C22 N6 C21 C16 4.5(2) no
C21 N6 C22 N7 -3.5(2) no
C22 N6 C21 C20 -176.57(13) no
N8 N7 C22 N6 179.77(12) no
C22 N7 N8 C24 0.31(14) no
N8 N7 C22 C23 -0.64(14) no
C22 N7 N8 C28 -177.66(12) no
N7 N8 C28 C30 0.07(19) no
N7 N8 C24 C23 0.13(15) no
C28 N8 C24 N10 -1.7(2) no
N7 N8 C24 N10 -179.72(12) no
C24 N8 C28 C27 1.12(19) no
C28 N8 C24 C23 178.17(12) no
C24 N8 C28 C30 -177.75(12) no
N7 N8 C28 C27 178.94(12) no
C26 N10 C24 N8 1.42(19) no
C26 N10 C24 C23 -178.38(14) no
C24 N10 C26 C29 176.88(12) no
C24 N10 C26 C27 -0.77(19) no
C2 C1 C6 N1 179.79(13) no
C2 C1 C6 C5 0.9(2) no
C6 C1 C2 C3 0.5(2) no
C1 C2 C3 C4 -1.4(2) no
C2 C3 C4 C5 0.9(2) no
C3 C4 C5 C6 0.4(2) no
C4 C5 C6 N1 179.70(13) no
C4 C5 C6 C1 -1.4(2) no
N2 C7 C8 C9 0.48(16) no
N1 C7 C8 C10 -4.3(2) no
N2 C7 C8 C10 174.45(13) no
N1 C7 C8 C9 -178.22(13) no
C7 C8 C9 N3 0.15(15) no
C10 C8 C9 N3 -173.96(13) no
C10 C8 C9 N5 5.0(2) no
C7 C8 C9 N5 179.09(14) no
C14 C11 C12 C13 -178.97(13) no
N5 C11 C12 C13 -0.2(2) no
C11 C12 C13 N3 -0.9(2) no
C11 C12 C13 C15 177.78(13) no
C21 C16 C17 C18 0.5(2) no
C17 C16 C21 C20 -0.6(2) no
C17 C16 C21 N6 178.31(13) no
C16 C17 C18 C19 0.3(2) no
C17 C18 C19 C20 -1.0(2) no
C18 C19 C20 C21 0.9(2) no
C19 C20 C21 C16 -0.1(2) no
C19 C20 C21 N6 -179.07(12) no
N6 C22 C23 C25 -4.3(2) no
N7 C22 C23 C25 176.09(14) no
N6 C22 C23 C24 -179.68(12) no
N7 C22 C23 C24 0.74(15) no
C22 C23 C24 N8 -0.49(14) no
C22 C23 C24 N10 179.33(14) no
C25 C23 C24 N8 -176.07(13) no
C25 C23 C24 N10 3.8(2) no
C29 C26 C27 C28 -177.22(13) no
N10 C26 C27 C28 0.4(2) no
C26 C27 C28 N8 -0.5(2) no
C26 C27 C28 C30 178.25(13) no

loop_
_cod_related_entry_id
_cod_related_entry_database
_cod_related_entry_code
1 ChemSpider 30658030
